data_4080979
loop_
_publ_author_name
'Song, Li-Cheng'
'Gai, Bin'
'Feng, Zhan-Heng'
'Du, Zong-Qiang'
'Xie, Zhao-Jun'
'Sun, Xiao-Jing'
'Song, Hai-Bin'

_publ_section_title
;
 Synthesis, Structures, and Some Properties of Diiron Oxadiselenolate
 (ODSe) and Thiodiselenolate (TDSe) Complexes as Models for the Active
 Site of [FeFe]-Hydrogenases
;
_journal_issue 13
_journal_name_full Organometallics
_journal_page_first 3673
_journal_paper_doi 10.1021/om400309j
_journal_volume 32
_journal_year 2013
_chemical_formula_sum 'C8 H4 Fe2 O6 S Se2'
_chemical_formula_weight 497.79
_chemical_name_systematic
; 
 ? 
;
_space_group_IT_number 11
_symmetry_cell_setting monoclinic
_symmetry_space_group_name_Hall '-P 2yb'
_symmetry_space_group_name_H-M 'P 1 21/m 1'
_atom_sites_solution_hydrogens geom
_atom_sites_solution_primary direct
_atom_sites_solution_secondary difmap
_audit_creation_method SHELXL-97
_cell_angle_alpha 90.00
_cell_angle_beta 108.60(3)
_cell_angle_gamma 90.00
_cell_formula_units_Z 2
_cell_length_a 6.9473(14)
_cell_length_b 13.261(3)
_cell_length_c 8.0038(16)
_cell_measurement_reflns_used 2182
_cell_measurement_temperature 113(2)
_cell_measurement_theta_max 27.896
_cell_measurement_theta_min 3.094
_cell_volume 698.9(3)
_computing_cell_refinement crystalclear
_computing_data_collection crystalclear
_computing_data_reduction crystalclear
_computing_molecular_graphics 'Bruker SHELXTL'
_computing_publication_material 'Bruker SHELXTL'
_computing_structure_refinement 'SHELXL-97 (Sheldrick, 1997)'
_computing_structure_solution 'SHELXS-97 (Sheldrick, 1990)'
_diffrn_ambient_temperature 113(2)
_diffrn_measured_fraction_theta_full 0.990
_diffrn_measured_fraction_theta_max 0.990
_diffrn_measurement_device_type 'rigaku saturn'
_diffrn_measurement_method '\w scans'
_diffrn_radiation_monochromator confocal
_diffrn_radiation_source 'rotating anode'
_diffrn_radiation_type MoK\a
_diffrn_radiation_wavelength 0.71073
_diffrn_reflns_av_R_equivalents 0.0352
_diffrn_reflns_av_sigmaI/netI 0.0422
_diffrn_reflns_limit_h_max 9
_diffrn_reflns_limit_h_min -9
_diffrn_reflns_limit_k_max 10
_diffrn_reflns_limit_k_min -17
_diffrn_reflns_limit_l_max 10
_diffrn_reflns_limit_l_min -10
_diffrn_reflns_number 5061
_diffrn_reflns_theta_full 27.90
_diffrn_reflns_theta_max 27.90
_diffrn_reflns_theta_min 3.09
_diffrn_standards_decay_% 0
_diffrn_standards_interval_count 0
_diffrn_standards_interval_time 0
_diffrn_standards_number 0
_exptl_absorpt_coefficient_mu 7.447
_exptl_absorpt_correction_T_max 0.4685
_exptl_absorpt_correction_T_min 0.3174
_exptl_absorpt_correction_type multi-scan
_exptl_absorpt_process_details crystalclear
_exptl_crystal_density_diffrn 2.366
_exptl_crystal_density_method 'not measured'
_exptl_crystal_F_000 472
_exptl_crystal_size_max 0.20
_exptl_crystal_size_mid 0.18
_exptl_crystal_size_min 0.12
_refine_diff_density_max 0.539
_refine_diff_density_min -1.058
_refine_diff_density_rms 0.151
_refine_ls_extinction_method none
_refine_ls_goodness_of_fit_ref 1.054
_refine_ls_hydrogen_treatment constr
_refine_ls_matrix_type full
_refine_ls_number_parameters 97
_refine_ls_number_reflns 1726
_refine_ls_number_restraints 0
_refine_ls_restrained_S_all 1.054
_refine_ls_R_factor_all 0.0271
_refine_ls_R_factor_gt 0.0234
_refine_ls_shift/su_max 0.000
_refine_ls_shift/su_mean 0.000
_refine_ls_structure_factor_coef Fsqd
_refine_ls_weighting_details 'calc w=1/[\s^2^(Fo^2^)+(0.0296P)^2^+0.0000P] where P=(Fo^2^+2Fc^2^)/3'
_refine_ls_weighting_scheme calc
_refine_ls_wR_factor_gt 0.0609
_refine_ls_wR_factor_ref 0.0616
_reflns_number_gt 1430
_reflns_number_total 1726
_reflns_threshold_expression >2sigma(I)
_cod_data_source_file om400309j_si_003.cif
_cod_data_source_block B
_cod_depositor_comments
;
The following automatic conversions were performed:

'_symmetry_cell_setting' value 'Monoclinic' changed to 'monoclinic'
according to /home/saulius/struct/CIF-dictionaries/cif_core.dic
dictionary named 'cif_core.dic' version 2.4.2 from
2011-04-26.

'_refine_ls_hydrogen_treatment' value 'CONSTR' changed
to 'constr' according to
/home/saulius/struct/CIF-dictionaries/cif_core.dic dictionary named
'cif_core.dic' version 2.4.2 from 2011-04-26.

Automatic conversion script
Id: cif_fix_values 1891 2012-01-12 08:04:46Z andrius 
;
_cod_original_sg_symbol_H-M P21/m
_cod_database_code 4080979

loop_
_symmetry_equiv_pos_as_xyz
'x, y, z'
'-x, y+1/2, -z'
'-x, -y, -z'
'x, -y-1/2, z'

loop_
_atom_site_label
_atom_site_type_symbol
_atom_site_fract_x
_atom_site_fract_y
_atom_site_fract_z
_atom_site_U_iso_or_equiv
_atom_site_adp_type
_atom_site_occupancy
_atom_site_symmetry_multiplicity
_atom_site_calc_flag
_atom_site_refinement_flags
Se1 Se 0.97739(5) 0.2500 0.48240(5) 0.01270(11) Uani 1 2 d S
Se2 Se 0.47829(5) 0.2500 0.36278(5) 0.01086(10) Uani 1 2 d S
Fe1 Fe 0.72079(5) 0.15348(3) 0.28006(5) 0.01103(11) Uani 1 1 d .
O1 O 0.7170(3) -0.03520(16) 0.4712(3) 0.0333(5) Uani 1 1 d .
O2 O 1.0299(3) 0.09749(19) 0.1184(3) 0.0418(6) Uani 1 1 d .
O3 O 0.3966(3) 0.11473(15) -0.0524(3) 0.0252(5) Uani 1 1 d .
C1 C 0.7182(4) 0.0381(2) 0.3979(4) 0.0186(6) Uani 1 1 d .
C2 C 0.9107(4) 0.1199(2) 0.1802(4) 0.0242(6) Uani 1 1 d .
C3 C 0.5214(4) 0.12927(19) 0.0779(4) 0.0167(6) Uani 1 1 d .
S1 S 0.7467(2) 0.18358(11) 0.75256(18) 0.0195(3) Uani 0.50 1 d P
C7 C 0.5409(6) 0.2500 0.6217(5) 0.0195(8) Uani 1 2 d S
H7A H 0.4231 0.2248 0.6460 0.023 Uiso 0.50 1 d PR
H7B H 0.5577 0.3190 0.6601 0.023 Uiso 0.50 1 d PR
C8 C 0.9498(6) 0.2500 0.7212(5) 0.0219(9) Uani 1 2 d S
H8A H 0.9407 0.3188 0.7551 0.026 Uiso 0.50 1 d PR
H8B H 1.0728 0.2227 0.8010 0.026 Uiso 0.50 1 d PR

loop_
_atom_site_aniso_label
_atom_site_aniso_U_11
_atom_site_aniso_U_22
_atom_site_aniso_U_33
_atom_site_aniso_U_23
_atom_site_aniso_U_13
_atom_site_aniso_U_12
Se1 0.00951(19) 0.01747(19) 0.0116(2) 0.000 0.00403(15) 0.000
Se2 0.00902(18) 0.01482(18) 0.0094(2) 0.000 0.00389(14) 0.000
Fe1 0.01163(19) 0.01202(19) 0.0105(2) -0.00211(13) 0.00494(15) 0.00019(13)
O1 0.0377(13) 0.0173(11) 0.0460(15) 0.0117(10) 0.0149(11) 0.0031(9)
O2 0.0283(13) 0.0639(16) 0.0414(16) -0.0277(13) 0.0225(12) -0.0039(11)
O3 0.0231(11) 0.0308(11) 0.0182(12) -0.0082(9) 0.0014(9) -0.0003(9)
C1 0.0146(14) 0.0196(14) 0.0208(16) -0.0033(11) 0.0045(11) 0.0026(10)
C2 0.0218(15) 0.0277(15) 0.0229(17) -0.0114(12) 0.0070(13) -0.0032(12)
C3 0.0204(14) 0.0153(13) 0.0178(15) -0.0032(11) 0.0108(12) 0.0009(10)
S1 0.0181(7) 0.0308(8) 0.0107(7) 0.0084(6) 0.0062(5) 0.0039(6)
C7 0.0146(19) 0.035(2) 0.010(2) 0.000 0.0059(16) 0.000
C8 0.016(2) 0.041(2) 0.009(2) 0.000 0.0032(16) 0.000

loop_
_atom_type_symbol
_atom_type_description
_atom_type_scat_dispersion_real
_atom_type_scat_dispersion_imag
_atom_type_scat_source
C C 0.0033 0.0016 'International Tables Vol C Tables 4.2.6.8 and 6.1.1.4'
H H 0.0000 0.0000 'International Tables Vol C Tables 4.2.6.8 and 6.1.1.4'
O O 0.0106 0.0060 'International Tables Vol C Tables 4.2.6.8 and 6.1.1.4'
S S 0.1246 0.1234 'International Tables Vol C Tables 4.2.6.8 and 6.1.1.4'
Fe Fe 0.3463 0.8444 'International Tables Vol C Tables 4.2.6.8 and 6.1.1.4'
Se Se -0.0929 2.2259 'International Tables Vol C Tables 4.2.6.8 and 6.1.1.4'

loop_
_geom_angle_atom_site_label_1
_geom_angle_atom_site_label_2
_geom_angle_atom_site_label_3
_geom_angle
_geom_angle_site_symmetry_1
_geom_angle_site_symmetry_3
C8 Se1 Fe1 112.14(9) . .
C8 Se1 Fe1 112.14(9) . 4_565
Fe1 Se1 Fe1 65.51(3) . 4_565
C7 Se2 Fe1 110.74(9) . .
C7 Se2 Fe1 110.74(9) . 4_565
Fe1 Se2 Fe1 65.32(2) . 4_565
C3 Fe1 C1 100.78(12) . .
C3 Fe1 C2 91.13(13) . .
C1 Fe1 C2 98.82(13) . .
C3 Fe1 Se1 155.76(9) . .
C1 Fe1 Se1 103.43(9) . .
C2 Fe1 Se1 86.50(9) . .
C3 Fe1 Se2 86.30(9) . .
C1 Fe1 Se2 100.71(9) . .
C2 Fe1 Se2 160.44(10) . .
Se1 Fe1 Se2 87.95(2) . .
C3 Fe1 Fe1 100.32(8) . 4_565
C1 Fe1 Fe1 148.19(9) . 4_565
C2 Fe1 Fe1 104.29(9) . 4_565
Se1 Fe1 Fe1 57.247(15) . 4_565
Se2 Fe1 Fe1 57.342(12) . 4_565
O1 C1 Fe1 179.4(3) . .
O2 C2 Fe1 179.0(3) . .
O3 C3 Fe1 178.7(3) . .
C7 S1 C8 101.92(16) . .
C7 S1 S1 59.21(8) . 4_565
C8 S1 S1 59.75(8) . 4_565
S1 C7 S1 61.58(15) 4_565 .
S1 C7 Se2 120.02(19) 4_565 .
S1 C7 Se2 120.02(19) . .
S1 C7 H7A 130.7 4_565 .
S1 C7 H7A 107.1 . .
Se2 C7 H7A 107.2 . .
S1 C7 H7B 47.6 4_565 .
S1 C7 H7B 107.5 . .
Se2 C7 H7B 107.4 . .
H7A C7 H7B 106.9 . .
S1 C8 S1 60.50(15) . 4_565
S1 C8 Se1 118.01(19) . .
S1 C8 Se1 118.01(19) 4_565 .
S1 C8 H8A 108.0 . .
S1 C8 H8A 49.5 4_565 .
Se1 C8 H8A 108.0 . .
S1 C8 H8B 107.6 . .
S1 C8 H8B 133.0 4_565 .
Se1 C8 H8B 107.6 . .
H8A C8 H8B 107.2 . .

loop_
_geom_bond_atom_site_label_1
_geom_bond_atom_site_label_2
_geom_bond_distance
_geom_bond_site_symmetry_2
Se1 C8 1.980(4) .
Se1 Fe1 2.3659(8) .
Se1 Fe1 2.3659(8) 4_565
Se2 C7 1.977(4) .
Se2 Fe1 2.3721(6) .
Se2 Fe1 2.3721(6) 4_565
Fe1 C3 1.791(3) .
Fe1 C1 1.800(3) .
Fe1 C2 1.803(3) .
Fe1 Fe1 2.5600(9) 4_565
O1 C1 1.137(4) .
O2 C2 1.131(4) .
O3 C3 1.140(3) .
S1 C7 1.721(3) .
S1 C8 1.748(4) .
S1 S1 1.762(3) 4_565
C7 S1 1.721(3) 4_565
C7 H7A 0.9600 .
C7 H7B 0.9601 .
C8 S1 1.748(4) 4_565
C8 H8A 0.9600 .
C8 H8B 0.9599 .

loop_
_geom_torsion_atom_site_label_1
_geom_torsion_atom_site_label_2
_geom_torsion_atom_site_label_3
_geom_torsion_atom_site_label_4
_geom_torsion
_geom_torsion_site_symmetry_1
_geom_torsion_site_symmetry_4
C8 Se1 Fe1 C3 129.7(2) . .
Fe1 Se1 Fe1 C3 24.5(2) 4_565 .
C8 Se1 Fe1 C1 -47.10(11) . .
Fe1 Se1 Fe1 C1 -152.28(9) 4_565 .
C8 Se1 Fe1 C2 -145.34(12) . .
Fe1 Se1 Fe1 C2 109.48(10) 4_565 .
C8 Se1 Fe1 Se2 53.42(7) . .
Fe1 Se1 Fe1 Se2 -51.760(18) 4_565 .
C8 Se1 Fe1 Fe1 105.18(7) . 4_565
C7 Se2 Fe1 C3 151.20(11) . .
Fe1 Se2 Fe1 C3 -104.76(9) 4_565 .
C7 Se2 Fe1 C1 50.92(11) . .
Fe1 Se2 Fe1 C1 154.96(9) 4_565 .
C7 Se2 Fe1 C2 -125.9(3) . .
Fe1 Se2 Fe1 C2 -21.8(3) 4_565 .
C7 Se2 Fe1 Se1 -52.36(7) . .
Fe1 Se2 Fe1 Se1 51.682(18) 4_565 .
C7 Se2 Fe1 Fe1 -104.05(7) . 4_565
C3 Fe1 C1 O1 58(26) . .
C2 Fe1 C1 O1 -35(26) . .
Se1 Fe1 C1 O1 -123(26) . .
Se2 Fe1 C1 O1 147(26) . .
Fe1 Fe1 C1 O1 -171(100) 4_565 .
C3 Fe1 C2 O2 -94(17) . .
C1 Fe1 C2 O2 7(17) . .
Se1 Fe1 C2 O2 110(17) . .
Se2 Fe1 C2 O2 -176(100) . .
Fe1 Fe1 C2 O2 165(17) 4_565 .
C1 Fe1 C3 O3 -141(11) . .
C2 Fe1 C3 O3 -42(11) . .
Se1 Fe1 C3 O3 42(11) . .
Se2 Fe1 C3 O3 119(11) . .
Fe1 Fe1 C3 O3 63(11) 4_565 .
C8 S1 C7 S1 -43.52(17) . 4_565
C8 S1 C7 Se2 66.62(17) . .
S1 S1 C7 Se2 110.14(18) 4_565 .
Fe1 Se2 C7 S1 71.48(11) . 4_565
Fe1 Se2 C7 S1 1.00(15) 4_565 4_565
Fe1 Se2 C7 S1 -1.00(16) . .
Fe1 Se2 C7 S1 -71.48(11) 4_565 .
C7 S1 C8 S1 43.22(17) . 4_565
C7 S1 C8 Se1 -64.85(17) . .
S1 S1 C8 Se1 -108.07(17) 4_565 .
Fe1 Se1 C8 S1 -0.95(15) . .
Fe1 Se1 C8 S1 70.53(10) 4_565 .
Fe1 Se1 C8 S1 -70.53(10) . 4_565
Fe1 Se1 C8 S1 0.95(15) 4_565 4_565
